data_7719279
loop_
_publ_author_name
'Fotopoulou, Evangelia-Spyridoula'
'Panagiotou, Nikos'
'Tasiopoulos, Anastasios J.'
'Turnbull, Mark M.'
'Perlepes, Spyros P.'
'Nastopoulos, Vassilios'

_publ_section_title
;
 Structural diversities and magnetic properties of azido- and
 dicyanamido-bridged coordination polymers with 4,5-diphenylimidazole as a
 terminal ligand.
;
_journal_issue 37
_journal_name_full 'Dalton transactions (Cambridge, England : 2003)'
_journal_page_first 14013
_journal_page_last 14024
_journal_paper_doi 10.1039/d5dt01389e
_journal_volume 54
_journal_year 2025
_chemical_formula_moiety 'C32 H24 Cu N6 O2, C2 H3 N'
_chemical_formula_sum 'C34 H27 Cu N7 O2'
_chemical_formula_weight 629.16
_space_group_crystal_system orthorhombic
_space_group_IT_number 60
_space_group_name_Hall '-P 2n 2ab'
_space_group_name_H-M_alt 'P b c n'
_atom_sites_solution_hydrogens mixed
_atom_sites_solution_primary direct
_atom_sites_solution_secondary difmap
_audit_creation_method SHELXL-2019/3
_audit_update_record
;
2025-06-05 deposited with the CCDC.	2025-08-19 downloaded from the CCDC.
;
_cell_angle_alpha 90
_cell_angle_beta 90
_cell_angle_gamma 90
_cell_formula_units_Z 4
_cell_length_a 17.0660(7)
_cell_length_b 12.7219(4)
_cell_length_c 13.6879(6)
_cell_measurement_reflns_used 8280
_cell_measurement_temperature 100(2)
_cell_measurement_theta_max 28.6250
_cell_measurement_theta_min 3.4880
_cell_volume 2971.8(2)
_computing_cell_refinement 'CrysAlisPro 1.171.39.46 (Rigaku OD, 2018)'
_computing_data_collection 'CrysAlisPro 1.171.39.46 (Rigaku OD, 2018)'
_computing_data_reduction 'CrysAlisPro 1.171.39.46 (Rigaku OD, 2018)'
_computing_molecular_graphics 'PLATON v.270519 (Spek, 2009); MERCURY v.2020.3.0 (Macrae et al. 2020)'
_computing_publication_material 'WINGX v.2018.3 (Farrugia, 2012); OLEX2 v.1.3.0 (Dolomanov et al., 2009)'
_computing_structure_refinement 'SHELXL-2019/3 (Sheldrick, 2015)'
_computing_structure_solution 'SIR92 (Altomare et al., 1994)'
_diffrn_ambient_temperature 100(2)
_diffrn_detector_area_resol_mean 10.4223
_diffrn_measured_fraction_theta_full 0.996
_diffrn_measured_fraction_theta_max 0.996
_diffrn_measurement_device_type 'Oxford Diffraction SuperNova with Atlas CCD detector'
_diffrn_measurement_method '\w scans'
_diffrn_radiation_type MoK\a
_diffrn_radiation_wavelength 0.71073
_diffrn_reflns_av_R_equivalents 0.0439
_diffrn_reflns_av_unetI/netI 0.0231
_diffrn_reflns_Laue_measured_fraction_full 0.996
_diffrn_reflns_Laue_measured_fraction_max 0.996
_diffrn_reflns_limit_h_max 20
_diffrn_reflns_limit_h_min -20
_diffrn_reflns_limit_k_max 15
_diffrn_reflns_limit_k_min -15
_diffrn_reflns_limit_l_max 16
_diffrn_reflns_limit_l_min -16
_diffrn_reflns_number 24688
_diffrn_reflns_point_group_measured_fraction_full 0.996
_diffrn_reflns_point_group_measured_fraction_max 0.996
_diffrn_reflns_theta_full 25.242
_diffrn_reflns_theta_max 25.496
_diffrn_reflns_theta_min 3.203
_diffrn_source 'SuperNova (Mo) X-ray Source'
_exptl_absorpt_coefficient_mu 0.779
_exptl_absorpt_correction_T_max 1.00000
_exptl_absorpt_correction_T_min 0.77778
_exptl_absorpt_correction_type multi-scan
_exptl_absorpt_process_details
;
CrysAlisPro 1.171.39.46 (Rigaku Oxford Diffraction, 2018)
Empirical absorption correction using spherical harmonics,
 implemented in SCALE3 ABSPACK scaling algorithm.
;
_exptl_crystal_colour green
_exptl_crystal_density_diffrn 1.406
_exptl_crystal_density_method 'not measured'
_exptl_crystal_description prism
_exptl_crystal_F_000 1300
_exptl_crystal_recrystallization_method 'Re-crystallisation from solvent: Acetonitrile/diethyl ether/hexane'
_exptl_crystal_size_max 0.37
_exptl_crystal_size_mid 0.30
_exptl_crystal_size_min 0.21
_refine_diff_density_max 1.039
_refine_diff_density_min -1.773
_refine_diff_density_rms 0.100
_refine_ls_extinction_method none
_refine_ls_goodness_of_fit_ref 1.231
_refine_ls_hydrogen_treatment mixed
_refine_ls_matrix_type full
_refine_ls_number_parameters 247
_refine_ls_number_reflns 2759
_refine_ls_number_restraints 147
_refine_ls_restrained_S_all 1.199
_refine_ls_R_factor_all 0.0719
_refine_ls_R_factor_gt 0.0666
_refine_ls_shift/su_max 0.000
_refine_ls_shift/su_mean 0.000
_refine_ls_structure_factor_coef Fsqd
_refine_ls_weighting_details 'w=1/[\s^2^(Fo^2^)+22.5770P] where P=(Fo^2^+2Fc^2^)/3'
_refine_ls_weighting_scheme calc
_refine_ls_wR_factor_gt 0.1548
_refine_ls_wR_factor_ref 0.1574
_reflns_Friedel_coverage 0.000
_reflns_number_gt 2492
_reflns_number_total 2759
_reflns_threshold_expression 'I > 2\s(I)'
_cod_data_source_file d5dt01389e2.cif
_cod_data_source_block 3
_cod_depositor_comments 'Adding full bibliography for 7719278--7719280.cif.'
_cod_database_code 7719279
_shelx_shelxl_version_number 2019/3
_shelx_space_group_comment
;
The symmetry employed for this shelxl refinement is uniquely defined
by the following loop, which should always be used as a source of
symmetry information in preference to the above space-group names.
They are only intended as comments.
;
_shelx_estimated_absorpt_t_min 0.761
_shelx_estimated_absorpt_t_max 0.853

loop_
_space_group_symop_operation_xyz
'x, y, z'
'-x+1/2, -y+1/2, z+1/2'
'x+1/2, -y+1/2, -z'
'-x, y, -z+1/2'
'-x, -y, -z'
'x-1/2, y-1/2, -z-1/2'
'-x-1/2, y-1/2, z'
'x, -y, z-1/2'

loop_
_atom_site_label
_atom_site_type_symbol
_atom_site_fract_x
_atom_site_fract_y
_atom_site_fract_z
_atom_site_U_iso_or_equiv
_atom_site_adp_type
_atom_site_occupancy
_atom_site_site_symmetry_order
_atom_site_calc_flag
_atom_site_refinement_flags_posn
_atom_site_refinement_flags_adp
_atom_site_refinement_flags_occupancy
_atom_site_disorder_assembly
_atom_site_disorder_group
Cu Cu 0.500000 0.05923(6) 0.750000 0.0176(2) Uani 1 2 d S T P . .
N1 N 0.3109(3) 0.2588(3) 0.7446(3) 0.0243(9) Uani 1 1 d D . . . .
H1 H 0.2648(15) 0.273(5) 0.766(4) 0.036 Uiso 1 1 d D U . . .
C2 C 0.3545(3) 0.1818(4) 0.7813(4) 0.0279(12) Uani 1 1 d . . . . .
H2 H 0.341979 0.143137 0.838609 0.033 Uiso 1 1 calc R U . . .
N3 N 0.4177(3) 0.1662(3) 0.7275(3) 0.0224(9) Uani 1 1 d . . . . .
C4 C 0.4137(3) 0.2377(4) 0.6506(3) 0.0203(10) Uani 1 1 d . . . . .
C5 C 0.3465(3) 0.2947(3) 0.6603(3) 0.0191(10) Uani 1 1 d D . . . .
C6 C 0.4772(3) 0.2449(4) 0.5781(3) 0.0206(10) Uani 1 1 d . . . . .
C7 C 0.5037(3) 0.1556(4) 0.5295(4) 0.0282(12) Uani 1 1 d . . . . .
H7 H 0.478429 0.090015 0.539844 0.034 Uiso 1 1 calc R U . . .
C8 C 0.5670(4) 0.1619(5) 0.4661(4) 0.0328(13) Uani 1 1 d . . . . .
H8 H 0.585289 0.100418 0.434053 0.039 Uiso 1 1 calc R U . . .
C9 C 0.6035(3) 0.2570(5) 0.4494(4) 0.0329(13) Uani 1 1 d . . . . .
H9 H 0.647185 0.260967 0.406521 0.039 Uiso 1 1 calc R U . . .
C10 C 0.5760(3) 0.3471(5) 0.4957(4) 0.0311(13) Uani 1 1 d . . . . .
H10 H 0.600146 0.413034 0.483074 0.037 Uiso 1 1 calc R U . . .
C11 C 0.5141(3) 0.3411(4) 0.5595(4) 0.0247(11) Uani 1 1 d . . . . .
H11 H 0.496161 0.402888 0.591404 0.030 Uiso 1 1 calc R U . . .
C12A C 0.3078(13) 0.3779(13) 0.6015(10) 0.016(4) Uani 0.57 1 d DG U P A 1
C13A C 0.2647(12) 0.4561(13) 0.6479(6) 0.022(3) Uani 0.57 1 d G U P A 1
H13A H 0.258643 0.454869 0.716858 0.026 Uiso 0.57 1 calc R U P A 1
C14A C 0.2305(9) 0.5360(10) 0.5933(7) 0.024(3) Uani 0.57 1 d G U P A 1
H14A H 0.201035 0.589377 0.625003 0.028 Uiso 0.57 1 calc R U P A 1
C15A C 0.2394(7) 0.5377(7) 0.4924(6) 0.025(3) Uani 0.57 1 d G U P A 1
H15A H 0.215975 0.592329 0.455089 0.030 Uiso 0.57 1 calc R U P A 1
C16A C 0.2825(8) 0.4596(8) 0.4460(7) 0.023(3) Uani 0.57 1 d G U P A 1
H16A H 0.288523 0.460773 0.377030 0.027 Uiso 0.57 1 calc R U P A 1
C17A C 0.3167(11) 0.3797(10) 0.5006(11) 0.020(3) Uani 0.57 1 d G U P A 1
H17A H 0.346131 0.326265 0.468884 0.024 Uiso 0.57 1 calc R U P A 1
C12B C 0.3132(17) 0.3727(18) 0.5924(13) 0.020(5) Uani 0.43 1 d DG U P A 2
C13B C 0.2685(15) 0.4559(18) 0.6275(8) 0.017(4) Uani 0.43 1 d G U P A 2
H13B H 0.262080 0.465321 0.695894 0.021 Uiso 0.43 1 calc R U P A 2
C14B C 0.2331(11) 0.5252(12) 0.5626(8) 0.018(3) Uani 0.43 1 d G U P A 2
H14B H 0.202554 0.582064 0.586606 0.021 Uiso 0.43 1 calc R U P A 2
C15B C 0.2424(9) 0.5114(9) 0.4625(8) 0.018(3) Uani 0.43 1 d G U P A 2
H15B H 0.218268 0.558833 0.418157 0.021 Uiso 0.43 1 calc R U P A 2
C16B C 0.2871(11) 0.4283(10) 0.4274(9) 0.025(4) Uani 0.43 1 d G U P A 2
H16B H 0.293508 0.418861 0.358995 0.030 Uiso 0.43 1 calc R U P A 2
C17B C 0.3225(15) 0.3589(13) 0.4923(15) 0.020(4) Uani 0.43 1 d G U P A 2
H17B H 0.353035 0.302116 0.468281 0.024 Uiso 0.43 1 calc R U P A 2
N4 N 0.4235(2) -0.0423(3) 0.7927(3) 0.0244(9) Uani 1 1 d . . . . .
C18 C 0.3853(3) -0.1178(4) 0.7979(4) 0.0210(11) Uani 1 1 d . . . . .
O O 0.3436(2) -0.1950(3) 0.8055(3) 0.0294(9) Uani 1 1 d . . . . .
C19 C 0.4745(7) 0.6520(12) 0.7701(10) 0.046(3) Uani 0.5 1 d . . P B -1
H19A H 0.423685 0.622054 0.751718 0.069 Uiso 0.5 1 calc R U P B -1
H19B H 0.483921 0.716146 0.732200 0.069 Uiso 0.5 1 calc R U P B -1
H19C H 0.474314 0.668996 0.839929 0.069 Uiso 0.5 1 calc R U P B -1
C20 C 0.5365(6) 0.5757(9) 0.7498(9) 0.027(2) Uani 0.5 1 d . . P B -1
N5 N 0.5814(6) 0.5138(9) 0.7342(8) 0.042(3) Uani 0.5 1 d . . P B -1

loop_
_atom_site_aniso_label
_atom_site_aniso_U_11
_atom_site_aniso_U_22
_atom_site_aniso_U_33
_atom_site_aniso_U_23
_atom_site_aniso_U_13
_atom_site_aniso_U_12
Cu 0.0213(4) 0.0100(4) 0.0214(4) 0.000 0.0027(3) 0.000
N1 0.029(2) 0.023(2) 0.021(2) 0.0028(19) 0.0065(19) 0.0111(19)
C2 0.033(3) 0.021(3) 0.029(3) 0.008(2) 0.008(2) 0.011(2)
N3 0.028(2) 0.017(2) 0.022(2) 0.0038(17) 0.0078(18) 0.0050(18)
C4 0.032(3) 0.010(2) 0.019(2) -0.0014(19) 0.002(2) -0.002(2)
C5 0.029(3) 0.012(2) 0.017(2) -0.0009(18) 0.000(2) -0.001(2)
C6 0.028(3) 0.017(2) 0.017(2) 0.0009(19) 0.001(2) 0.004(2)
C7 0.041(3) 0.020(2) 0.024(3) -0.002(2) 0.003(2) 0.006(2)
C8 0.048(4) 0.029(3) 0.021(3) -0.007(2) 0.002(3) 0.011(3)
C9 0.028(3) 0.048(4) 0.022(3) 0.001(3) 0.004(2) 0.006(3)
C10 0.029(3) 0.031(3) 0.034(3) 0.004(3) 0.005(2) -0.010(2)
C11 0.030(3) 0.020(2) 0.024(3) -0.003(2) 0.001(2) 0.000(2)
C12A 0.013(7) 0.016(7) 0.021(5) 0.002(5) -0.001(5) -0.005(5)
C13A 0.027(6) 0.016(5) 0.022(5) 0.004(4) 0.003(5) 0.001(4)
C14A 0.027(6) 0.023(5) 0.022(5) 0.002(5) -0.003(5) 0.005(4)
C15A 0.027(5) 0.027(5) 0.021(6) 0.005(5) -0.005(5) 0.008(4)
C16A 0.020(5) 0.030(6) 0.017(5) 0.003(4) -0.001(4) -0.003(5)
C17A 0.017(6) 0.023(6) 0.022(5) -0.004(4) -0.003(4) -0.003(4)
C12B 0.021(10) 0.016(8) 0.022(7) 0.001(6) 0.000(6) -0.001(7)
C13B 0.018(7) 0.022(7) 0.012(5) -0.001(5) -0.006(5) -0.003(6)
C14B 0.019(6) 0.020(6) 0.014(6) -0.004(5) -0.007(6) 0.002(5)
C15B 0.015(6) 0.025(7) 0.013(6) -0.002(5) -0.006(5) -0.001(5)
C16B 0.025(7) 0.027(7) 0.021(6) -0.002(5) 0.000(5) 0.003(6)
C17B 0.019(8) 0.022(7) 0.020(6) -0.002(5) 0.002(5) -0.004(5)
N4 0.022(2) 0.016(2) 0.035(2) 0.0021(19) 0.0024(19) -0.0004(18)
C18 0.025(3) 0.021(3) 0.017(2) 0.002(2) 0.000(2) 0.001(2)
O 0.040(2) 0.0169(18) 0.032(2) 0.0028(15) -0.0005(18) -0.0107(16)
C19 0.040(8) 0.062(9) 0.036(8) -0.007(7) -0.005(6) 0.023(7)
C20 0.020(5) 0.032(6) 0.029(6) 0.008(5) -0.005(4) -0.003(5)
N5 0.039(6) 0.044(6) 0.043(6) 0.001(5) -0.013(5) 0.013(5)

loop_
_atom_type_symbol
_atom_type_description
_atom_type_scat_dispersion_real
_atom_type_scat_dispersion_imag
_atom_type_scat_source
C C 0.0033 0.0016 'International Tables Vol C Tables 4.2.6.8 and 6.1.1.4'
H H 0.0000 0.0000 'International Tables Vol C Tables 4.2.6.8 and 6.1.1.4'
Cu Cu 0.3201 1.2651 'International Tables Vol C Tables 4.2.6.8 and 6.1.1.4'
N N 0.0061 0.0033 'International Tables Vol C Tables 4.2.6.8 and 6.1.1.4'
O O 0.0106 0.0060 'International Tables Vol C Tables 4.2.6.8 and 6.1.1.4'

loop_
_geom_angle_atom_site_label_1
_geom_angle_atom_site_label_2
_geom_angle_atom_site_label_3
_geom_angle
_geom_angle_site_symmetry_1
_geom_angle_site_symmetry_3
_geom_angle_publ_flag
N4 Cu N4 95.8(2) . 4_656 ?
N4 Cu N3 153.41(18) . 4_656 ?
N4 Cu N3 91.57(17) 4_656 4_656 ?
N4 Cu N3 91.57(17) . . ?
N4 Cu N3 153.41(18) 4_656 . ?
N3 Cu N3 93.1(3) 4_656 . ?
C2 N1 C5 108.2(4) . . ?
C2 N1 H1 123(4) . . ?
C5 N1 H1 128(4) . . ?
N3 C2 N1 110.9(5) . . ?
N3 C2 H2 124.5 . . ?
N1 C2 H2 124.5 . . ?
C2 N3 C4 106.4(4) . . ?
C2 N3 Cu 126.5(3) . . ?
C4 N3 Cu 127.0(3) . . ?
C5 C4 N3 108.4(4) . . ?
C5 C4 C6 130.6(4) . . ?
N3 C4 C6 120.9(4) . . ?
C4 C5 N1 106.0(4) . . ?
C4 C5 C12B 128.4(11) . . ?
N1 C5 C12B 125.4(11) . . ?
C4 C5 C12A 134.5(9) . . ?
N1 C5 C12A 119.5(8) . . ?
C7 C6 C11 118.7(5) . . ?
C7 C6 C4 120.7(4) . . ?
C11 C6 C4 120.6(4) . . ?
C8 C7 C6 120.3(5) . . ?
C8 C7 H7 119.9 . . ?
C6 C7 H7 119.9 . . ?
C9 C8 C7 120.4(5) . . ?
C9 C8 H8 119.8 . . ?
C7 C8 H8 119.8 . . ?
C8 C9 C10 119.6(5) . . ?
C8 C9 H9 120.2 . . ?
C10 C9 H9 120.2 . . ?
C11 C10 C9 120.2(5) . . ?
C11 C10 H10 119.9 . . ?
C9 C10 H10 119.9 . . ?
C10 C11 C6 120.7(5) . . ?
C10 C11 H11 119.6 . . ?
C6 C11 H11 119.6 . . ?
C13A C12A C17A 120.0 . . ?
C13A C12A C5 119.8(10) . . ?
C17A C12A C5 120.1(10) . . ?
C14A C13A C12A 120.0 . . ?
C14A C13A H13A 120.0 . . ?
C12A C13A H13A 120.0 . . ?
C13A C14A C15A 120.0 . . ?
C13A C14A H14A 120.0 . . ?
C15A C14A H14A 120.0 . . ?
C14A C15A C16A 120.0 . . ?
C14A C15A H15A 120.0 . . ?
C16A C15A H15A 120.0 . . ?
C17A C16A C15A 120.0 . . ?
C17A C16A H16A 120.0 . . ?
C15A C16A H16A 120.0 . . ?
C16A C17A C12A 120.0 . . ?
C16A C17A H17A 120.0 . . ?
C12A C17A H17A 120.0 . . ?
C13B C12B C17B 120.0 . . ?
C13B C12B C5 120.4(13) . . ?
C17B C12B C5 119.5(13) . . ?
C14B C13B C12B 120.0 . . ?
C14B C13B H13B 120.0 . . ?
C12B C13B H13B 120.0 . . ?
C13B C14B C15B 120.0 . . ?
C13B C14B H14B 120.0 . . ?
C15B C14B H14B 120.0 . . ?
C16B C15B C14B 120.0 . . ?
C16B C15B H15B 120.0 . . ?
C14B C15B H15B 120.0 . . ?
C17B C16B C15B 120.0 . . ?
C17B C16B H16B 120.0 . . ?
C15B C16B H16B 120.0 . . ?
C16B C17B C12B 120.0 . . ?
C16B C17B H17B 120.0 . . ?
C12B C17B H17B 120.0 . . ?
C18 N4 Cu 162.2(4) . . ?
N4 C18 O 177.8(6) . . ?
C20 C19 H19A 109.5 . . ?
C20 C19 H19B 109.5 . . ?
H19A C19 H19B 109.5 . . ?
C20 C19 H19C 109.5 . . ?
H19A C19 H19C 109.5 . . ?
H19B C19 H19C 109.5 . . ?
N5 C20 C19 176.8(12) . . ?

loop_
_geom_bond_atom_site_label_1
_geom_bond_atom_site_label_2
_geom_bond_distance
_geom_bond_site_symmetry_2
_geom_bond_publ_flag
Cu N4 1.928(4) . ?
Cu N4 1.928(4) 4_656 ?
Cu N3 1.979(4) 4_656 ?
Cu N3 1.979(4) . ?
N1 C2 1.330(6) . ?
N1 C5 1.382(6) . ?
N1 H1 0.859(10) . ?
C2 N3 1.321(6) . ?
C2 H2 0.9500 . ?
N3 C4 1.392(6) . ?
C4 C5 1.364(7) . ?
C4 C6 1.473(7) . ?
C5 C12B 1.474(8) . ?
C5 C12A 1.485(7) . ?
C6 C7 1.393(7) . ?
C6 C11 1.399(7) . ?
C7 C8 1.387(8) . ?
C7 H7 0.9500 . ?
C8 C9 1.380(8) . ?
C8 H8 0.9500 . ?
C9 C10 1.391(8) . ?
C9 H9 0.9500 . ?
C10 C11 1.373(7) . ?
C10 H10 0.9500 . ?
C11 H11 0.9500 . ?
C12A C13A 1.3900 . ?
C12A C17A 1.3900 . ?
C13A C14A 1.3900 . ?
C13A H13A 0.9500 . ?
C14A C15A 1.3900 . ?
C14A H14A 0.9500 . ?
C15A C16A 1.3900 . ?
C15A H15A 0.9500 . ?
C16A C17A 1.3900 . ?
C16A H16A 0.9500 . ?
C17A H17A 0.9500 . ?
C12B C13B 1.3900 . ?
C12B C17B 1.3900 . ?
C13B C14B 1.3900 . ?
C13B H13B 0.9500 . ?
C14B C15B 1.3900 . ?
C14B H14B 0.9500 . ?
C15B C16B 1.3900 . ?
C15B H15B 0.9500 . ?
C16B C17B 1.3900 . ?
C16B H16B 0.9500 . ?
C17B H17B 0.9500 . ?
N4 C18 1.163(6) . ?
C18 O 1.217(6) . ?
C19 C20 1.463(15) . ?
C19 H19A 0.9800 . ?
C19 H19B 0.9800 . ?
C19 H19C 0.9800 . ?
C20 N5 1.119(15) . ?

loop_
_geom_hbond_atom_site_label_D
_geom_hbond_atom_site_label_H
_geom_hbond_atom_site_label_A
_geom_hbond_distance_DH
_geom_hbond_distance_HA
_geom_hbond_distance_DA
_geom_hbond_angle_DHA
_geom_hbond_site_symmetry_A
_geom_hbond_publ_flag
N1 H1 O 0.859(10) 1.969(13) 2.826(6) 176(6) 7_665 yes
